data_7719891
loop_
_publ_author_name
'Wang, Guanqi'
'Philouze, Christian'
'Berthiol, Florian'
'Moreau, Yohann'
'Jarjayes, Olivier'
'Thomas, Fabrice'

_publ_section_title
;
 Defining the oxidation site in Cu(II) and Ni(II) Complexes of ligands
 combining amido, phenolato and pyridine donors
;
_journal_name_full 'Dalton Transactions'
_journal_paper_doi 10.1039/D5DT02056E
_journal_year 2025
_chemical_formula_moiety 'C27 H28 N3 Ni O3, C16 H36 N, 0.5(C7 H8)'
_chemical_formula_sum 'C46.5 H68 N4 Ni O3'
_chemical_formula_weight 789.75
_space_group_crystal_system triclinic
_space_group_IT_number 2
_space_group_name_Hall '-P 1'
_space_group_name_H-M_alt 'P -1'
_atom_sites_solution_hydrogens geom
_atom_sites_solution_primary heavy
_audit_creation_date 2024-06-13
_audit_creation_method
;
Olex2 1.5
(compiled 2023.08.24 svn.re1ec141 for OlexSys, GUI svn.r6817)
;
_audit_update_record
;
2024-06-13 deposited with the CCDC.	2025-11-04 downloaded from the CCDC.
;
_cell_angle_alpha 82.70(3)
_cell_angle_beta 84.77(3)
_cell_angle_gamma 85.80(3)
_cell_formula_units_Z 2
_cell_length_a 8.4508(17)
_cell_length_b 10.752(2)
_cell_length_c 25.078(5)
_cell_measurement_reflns_used 41541
_cell_measurement_temperature 200
_cell_measurement_theta_max 27.50
_cell_measurement_theta_min 2.37
_cell_volume 2246.4(8)
_computing_cell_refinement EvalCCD
_computing_data_collection Collect
_computing_data_reduction EvalCCD
_computing_molecular_graphics 'Olex2 1.5 (Dolomanov et al., 2009)'
_computing_publication_material 'Olex2 1.5 (Dolomanov et al., 2009)'
_computing_structure_refinement 'SHELXL 2019/3 (Sheldrick, 2015)'
_computing_structure_solution 'XS  (Sheldrick, 2008)'
_diffrn_ambient_temperature 200
_diffrn_detector 'CCD area detector'
_diffrn_detector_type 'APEX II'
_diffrn_measured_fraction_theta_full 0.996
_diffrn_measured_fraction_theta_max 0.990
_diffrn_measurement_device '\k-geometry 4 circles diffractometer'
_diffrn_measurement_device_type 'Bruker-AXS-enraf-nonius KappaCCD'
_diffrn_measurement_method '\f and \w scans'
_diffrn_radiation_collimation 'Montel optic'
_diffrn_radiation_detector CCD
_diffrn_radiation_monochromator 'Multilayer mirrors'
_diffrn_radiation_probe x-ray
_diffrn_radiation_type MoK\a
_diffrn_radiation_wavelength 0.71073
_diffrn_reflns_av_R_equivalents 0.0559
_diffrn_reflns_av_unetI/netI 0.0576
_diffrn_reflns_Laue_measured_fraction_full 0.996
_diffrn_reflns_Laue_measured_fraction_max 0.990
_diffrn_reflns_limit_h_max 10
_diffrn_reflns_limit_h_min -10
_diffrn_reflns_limit_k_max 13
_diffrn_reflns_limit_k_min -13
_diffrn_reflns_limit_l_max 32
_diffrn_reflns_limit_l_min -32
_diffrn_reflns_number 41541
_diffrn_reflns_point_group_measured_fraction_full 0.996
_diffrn_reflns_point_group_measured_fraction_max 0.990
_diffrn_reflns_theta_full 25.242
_diffrn_reflns_theta_max 27.500
_diffrn_reflns_theta_min 2.366
_diffrn_source 'Incoatec ISG250'
_diffrn_source_target Mo
_diffrn_source_type 'Microfocus sealed tube'
_exptl_absorpt_coefficient_mu 0.474
_exptl_absorpt_correction_T_max 1
_exptl_absorpt_correction_T_min 0.757846
_exptl_absorpt_correction_type multi-scan
_exptl_absorpt_process_details
;
SADABS-2004/1 (Bruker,2004) was used for absorption correction.
R(int) was 0.1657 before and 0.0458 after correction.
The Ratio of minimum to maximum transmission is 0.7578.
The \l/2 correction factor is 0.0015.
;
_exptl_crystal_colour colourless
_exptl_crystal_colour_primary colourless
_exptl_crystal_density_diffrn 1.168
_exptl_crystal_description needle
_exptl_crystal_F_000 854
_exptl_crystal_size_max 0.41
_exptl_crystal_size_mid 0.34
_exptl_crystal_size_min 0.06
_refine_diff_density_max 0.478
_refine_diff_density_min -0.357
_refine_diff_density_rms 0.059
_refine_ls_extinction_method none
_refine_ls_goodness_of_fit_ref 1.164
_refine_ls_hydrogen_treatment constr
_refine_ls_matrix_type full
_refine_ls_number_parameters 534
_refine_ls_number_reflns 10196
_refine_ls_number_restraints 72
_refine_ls_restrained_S_all 1.163
_refine_ls_R_factor_all 0.1108
_refine_ls_R_factor_gt 0.0665
_refine_ls_shift/su_max 0.002
_refine_ls_shift/su_mean 0.000
_refine_ls_structure_factor_coef Fsqd
_refine_ls_weighting_details 'w=1/[\s^2^(Fo^2^)+(0.0331P)^2^+1.8610P] where P=(Fo^2^+2Fc^2^)/3'
_refine_ls_weighting_scheme calc
_refine_ls_wR_factor_gt 0.1205
_refine_ls_wR_factor_ref 0.1394
_reflns_Friedel_coverage 0.000
_reflns_number_gt 7210
_reflns_number_total 10196
_reflns_threshold_expression 'I > 2\s(I)'
_cod_data_source_file d5dt02056e2.cif
_cod_data_source_block sad
_cod_original_formula_sum 'C46.50 H68 N4 Ni O3'
_cod_database_code 7719891
_shelx_shelxl_version_number 2019/3
_shelx_space_group_comment
;
The symmetry employed for this shelxl refinement is uniquely defined
by the following loop, which should always be used as a source of
symmetry information in preference to the above space-group names.
They are only intended as comments.
;
_shelx_estimated_absorpt_t_max 0.972
_shelx_estimated_absorpt_t_min 0.829
_olex2_refinement_description
;
1. Fixed Uiso
 At 1.2 times of:
  All C(H) groups, All C(H,H) groups
 At 1.5 times of:
  All C(H,H,H) groups
2. Restrained distances
 C44-C45
 1.5 with sigma of 0.02
 C44-C49
 1.38 with sigma of 0.02
 C49-C50
 1.38 with sigma of 0.02
 C50-C44
 2.4 with sigma of 0.02
 C49-C45
 2.45 with sigma of 0.02
 C50-C48
 2.45 with sigma of 0.02
 C44-C46
 2.4 with sigma of 0.02
 C45-C47
 2.4 with sigma of 0.02
 C46-C48
 2.4 with sigma of 0.02
 C47-C49
 2.4 with sigma of 0.02
 C48-C44
 2.4 with sigma of 0.02
 C45-C46
 1.4 with sigma of 0.02
 C46-C47
 1.4 with sigma of 0.02
 C47-C48
 1.4 with sigma of 0.02
 C48-C49
 1.4 with sigma of 0.02
3. Rigid bond restraints
 C50, C44, C49, C45, C48, C46, C47
 with sigma for 1-2 distances of 0.01 and sigma for 1-3 distances of 0.01
4. Uiso/Uaniso restraints and constraints
C50 \\sim C44 \\sim C49 \\sim C45 \\sim C48 \\sim C46 \\sim C47: within 1.7A
with sigma of 0.04 and sigma for terminal atoms of 0.08 within 1.7A
5. Others
 Fixed Sof: C44(0.5) H44(0.5) C50(0.5) H50A(0.5) H50B(0.5) H50C(0.5) C49(0.5)
 C45(0.5) H45(0.5) C47(0.5) H47(0.5) C48(0.5) H48(0.5) C46(0.5) H46(0.5)
6.a Secondary CH2 refined with riding coordinates:
 C32(H32A,H32B), C40(H40A,H40B), C36(H36A,H36B), C28(H28A,H28B), C33(H33A,
 H33B), C38(H38A,H38B), C34(H34A,H34B), C37(H37A,H37B), C41(H41A,H41B),
 C42(H42A,H42B), C29(H29A,H29B), C30(H30A,H30B)
6.b Aromatic/amide H refined with riding coordinates:
 C5(H5), C9(H9), C3(H3), C12(H12), C10(H10), C19(H19), C11(H11), C18(H18),
 C17(H17), C16(H16), C44(H44), C45(H45), C47(H47), C48(H48), C46(H46)
6.c Idealised Me refined as rotating group:
 C22(H22A,H22B,H22C), C27(H27A,H27B,H27C), C23(H23A,H23B,H23C), C35(H35A,H35B,
 H35C), C21(H21A,H21B,H21C), C31(H31A,H31B,H31C), C26(H26A,H26B,H26C), C25(H25A,
 H25B,H25C), C39(H39A,H39B,H39C), C43(H43A,H43B,H43C), C50(H50A,H50B,H50C)
;
_olex2_submission_special_instructions 'No special instructions were received'

loop_
_space_group_symop_operation_xyz
'x, y, z'
'-x, -y, -z'

loop_
_atom_site_label
_atom_site_type_symbol
_atom_site_fract_x
_atom_site_fract_y
_atom_site_fract_z
_atom_site_U_iso_or_equiv
_atom_site_adp_type
_atom_site_occupancy
_atom_site_site_symmetry_order
_atom_site_calc_flag
_atom_site_refinement_flags_posn
_atom_site_refinement_flags_adp
_atom_site_refinement_flags_occupancy
_atom_site_disorder_assembly
_atom_site_disorder_group
Ni1 Ni 0.92285(4) 0.66396(4) 0.69720(2) 0.03493(12) Uani 1 1 d . . . . .
O1 O 0.9075(2) 0.59293(18) 0.76749(8) 0.0413(5) Uani 1 1 d . . . . .
N3 N 0.9816(3) 0.5062(2) 0.67082(10) 0.0444(6) Uani 1 1 d . . . . .
N2 N 0.9334(3) 0.7257(2) 0.62525(9) 0.0404(6) Uani 1 1 d . . . . .
N1 N 0.8722(2) 0.8290(2) 0.70994(9) 0.0330(5) Uani 1 1 d . . . . .
O2 O 0.9088(3) 0.9852(2) 0.76086(8) 0.0515(6) Uani 1 1 d . . . . .
C1 C 0.8635(3) 0.6532(3) 0.81003(11) 0.0351(6) Uani 1 1 d . . . . .
C7 C 0.8851(3) 0.8742(3) 0.75725(11) 0.0358(6) Uani 1 1 d . . . . .
C6 C 0.8598(3) 0.7848(3) 0.80778(11) 0.0342(6) Uani 1 1 d . . . . .
C5 C 0.8278(3) 0.8421(3) 0.85519(12) 0.0412(7) Uani 1 1 d . . . . .
H5 H 0.830235 0.930755 0.853078 0.049 Uiso 1 1 calc R U . . .
C8 C 0.8574(3) 0.9121(3) 0.66162(11) 0.0368(6) Uani 1 1 d . . . . .
N4 N 0.3807(3) 0.8010(2) 0.73855(10) 0.0423(6) Uani 1 1 d . . . . .
C14 C 0.9683(4) 0.6447(3) 0.58860(13) 0.0510(8) Uani 1 1 d . . . . .
O3 O 0.9752(3) 0.6662(3) 0.53883(9) 0.0768(8) Uani 1 1 d . . . . .
C2 C 0.8240(3) 0.5805(3) 0.86091(12) 0.0420(7) Uani 1 1 d . . . . .
C15 C 0.9980(4) 0.5154(3) 0.61612(13) 0.0484(8) Uani 1 1 d . . . . .
C9 C 0.8042(4) 1.0379(3) 0.65667(13) 0.0461(7) Uani 1 1 d . . . . .
H9 H 0.779831 1.079308 0.687967 0.055 Uiso 1 1 calc R U . . .
C13 C 0.8899(3) 0.8533(3) 0.61416(12) 0.0416(7) Uani 1 1 d . . . . .
C4 C 0.7930(4) 0.7742(3) 0.90454(12) 0.0466(8) Uani 1 1 d . . . . .
C32 C 0.2827(3) 0.8646(3) 0.69367(12) 0.0460(7) Uani 1 1 d . . . . .
H32A H 0.227218 0.799626 0.679304 0.055 Uiso 1 1 calc R U . . .
H32B H 0.200232 0.922868 0.709282 0.055 Uiso 1 1 calc R U . . .
C40 C 0.2651(3) 0.7453(3) 0.78373(13) 0.0494(8) Uani 1 1 d . . . . .
H40A H 0.195767 0.690596 0.768590 0.059 Uiso 1 1 calc R U . . .
H40B H 0.196105 0.814505 0.797597 0.059 Uiso 1 1 calc R U . . .
C36 C 0.4968(3) 0.6993(3) 0.71824(13) 0.0477(8) Uani 1 1 d . . . . .
H36A H 0.569486 0.738863 0.688771 0.057 Uiso 1 1 calc R U . . .
H36B H 0.562180 0.663339 0.747935 0.057 Uiso 1 1 calc R U . . .
C3 C 0.7903(4) 0.6445(3) 0.90567(12) 0.0474(8) Uani 1 1 d . . . . .
H3 H 0.763516 0.596574 0.939387 0.057 Uiso 1 1 calc R U . . .
C12 C 0.8758(4) 0.9213(4) 0.56382(13) 0.0544(9) Uani 1 1 d . . . . .
H12 H 0.902115 0.881898 0.532077 0.065 Uiso 1 1 calc R U . . .
C28 C 0.4768(3) 0.8969(3) 0.75894(13) 0.0499(8) Uani 1 1 d . . . . .
H28A H 0.539732 0.853443 0.788005 0.060 Uiso 1 1 calc R U . . .
H28B H 0.552987 0.930181 0.729085 0.060 Uiso 1 1 calc R U . . .
C20 C 0.8245(4) 0.4364(3) 0.86565(13) 0.0521(8) Uani 1 1 d . . . . .
C24 C 0.7609(5) 0.8357(4) 0.95699(14) 0.0659(10) Uani 1 1 d . . . . .
C22 C 0.7132(5) 0.3968(3) 0.82694(16) 0.0662(10) Uani 1 1 d . . . . .
H22A H 0.603274 0.425137 0.837596 0.099 Uiso 1 1 calc R U . . .
H22B H 0.721301 0.305112 0.828250 0.099 Uiso 1 1 calc R U . . .
H22C H 0.743547 0.434862 0.790155 0.099 Uiso 1 1 calc R U . . .
C10 C 0.7865(4) 1.1033(3) 0.60583(14) 0.0554(9) Uani 1 1 d . . . . .
H10 H 0.748079 1.188954 0.602776 0.066 Uiso 1 1 calc R U . . .
C19 C 1.0010(4) 0.3931(3) 0.69908(15) 0.0555(9) Uani 1 1 d . . . . .
H19 H 0.989366 0.386356 0.737362 0.067 Uiso 1 1 calc R U . . .
C27 C 0.7700(7) 0.9773(5) 0.94766(17) 0.1011(17) Uani 1 1 d . . . . .
H27A H 0.875784 0.997921 0.931002 0.152 Uiso 1 1 calc R U . . .
H27B H 0.751136 1.011479 0.982252 0.152 Uiso 1 1 calc R U . . .
H27C H 0.688939 1.013884 0.923712 0.152 Uiso 1 1 calc R U . . .
C33 C 0.3772(4) 0.9374(4) 0.64717(14) 0.0596(9) Uani 1 1 d . . . . .
H33A H 0.422896 1.008978 0.660262 0.072 Uiso 1 1 calc R U . . .
H33B H 0.466451 0.882100 0.633411 0.072 Uiso 1 1 calc R U . . .
C11 C 0.8237(4) 1.0462(4) 0.56003(14) 0.0607(9) Uani 1 1 d . . . . .
H11 H 0.813406 1.092962 0.525601 0.073 Uiso 1 1 calc R U . . .
C38 C 0.5458(4) 0.4988(4) 0.67703(16) 0.0674(10) Uani 1 1 d . . . . .
H38A H 0.613713 0.465369 0.706373 0.081 Uiso 1 1 calc R U . . .
H38B H 0.614558 0.541776 0.647294 0.081 Uiso 1 1 calc R U . . .
C34 C 0.2749(4) 0.9859(4) 0.60199(15) 0.0630(10) Uani 1 1 d . . . . .
H34A H 0.175855 1.028359 0.616973 0.076 Uiso 1 1 calc R U . . .
H34B H 0.244909 0.914285 0.584654 0.076 Uiso 1 1 calc R U . . .
C37 C 0.4216(4) 0.5932(3) 0.69772(15) 0.0576(9) Uani 1 1 d . . . . .
H37A H 0.351923 0.550480 0.727266 0.069 Uiso 1 1 calc R U . . .
H37B H 0.354511 0.627995 0.668309 0.069 Uiso 1 1 calc R U . . .
C18 C 1.0373(5) 0.2856(4) 0.67444(17) 0.0672(10) Uani 1 1 d . . . . .
H18 H 1.050031 0.205956 0.695341 0.081 Uiso 1 1 calc R U . . .
C41 C 0.3431(4) 0.6690(4) 0.83078(15) 0.0716(11) Uani 1 1 d . . . . .
H41A H 0.377037 0.584220 0.820954 0.086 Uiso 1 1 calc R U . . .
H41B H 0.439556 0.709888 0.837330 0.086 Uiso 1 1 calc R U . . .
C17 C 1.0547(5) 0.2963(4) 0.61897(18) 0.0735(12) Uani 1 1 d . . . . .
H17 H 1.081062 0.223579 0.601252 0.088 Uiso 1 1 calc R U . . .
C23 C 0.9959(4) 0.3814(3) 0.85362(16) 0.0646(10) Uani 1 1 d . . . . .
H23A H 1.041656 0.423841 0.819379 0.097 Uiso 1 1 calc R U . . .
H23B H 0.994340 0.291299 0.851108 0.097 Uiso 1 1 calc R U . . .
H23C H 1.060720 0.394166 0.882718 0.097 Uiso 1 1 calc R U . . .
C35 C 0.3595(5) 1.0769(4) 0.56014(15) 0.0776(12) Uani 1 1 d . . . . .
H35A H 0.289573 1.106101 0.531403 0.116 Uiso 1 1 calc R U . . .
H35B H 0.456826 1.034819 0.544828 0.116 Uiso 1 1 calc R U . . .
H35C H 0.387200 1.148904 0.576997 0.116 Uiso 1 1 calc R U . . .
C16 C 1.0342(4) 0.4114(4) 0.58927(16) 0.0644(10) Uani 1 1 d . . . . .
H16 H 1.044692 0.419390 0.550971 0.077 Uiso 1 1 calc R U . . .
C42 C 0.2378(5) 0.6565(5) 0.88046(16) 0.0868(14) Uani 1 1 d . . . . .
H42A H 0.136122 0.625327 0.872556 0.104 Uiso 1 1 calc R U . . .
H42B H 0.213944 0.740720 0.892303 0.104 Uiso 1 1 calc R U . . .
C21 C 0.7678(6) 0.3788(4) 0.92270(16) 0.0811(13) Uani 1 1 d . . . . .
H21A H 0.837977 0.401026 0.948555 0.122 Uiso 1 1 calc R U . . .
H21B H 0.770400 0.287146 0.924038 0.122 Uiso 1 1 calc R U . . .
H21C H 0.658664 0.411287 0.931936 0.122 Uiso 1 1 calc R U . . .
C31 C 0.3745(7) 1.1926(6) 0.8291(3) 0.169(4) Uani 1 1 d . . . . .
H31A H 0.335733 1.254984 0.800509 0.253 Uiso 1 1 calc R U . . .
H31B H 0.439010 1.233009 0.851679 0.253 Uiso 1 1 calc R U . . .
H31C H 0.283654 1.156567 0.851335 0.253 Uiso 1 1 calc R U . . .
C29 C 0.3798(4) 1.0062(4) 0.78022(18) 0.0718(11) Uani 1 1 d . . . . .
H29A H 0.325460 1.055155 0.750236 0.086 Uiso 1 1 calc R U . . .
H29B H 0.296530 0.973105 0.807628 0.086 Uiso 1 1 calc R U . . .
C30 C 0.4734(5) 1.0909(5) 0.8045(3) 0.126(2) Uani 1 1 d . . . . .
H30A H 0.550908 1.129498 0.776350 0.151 Uiso 1 1 calc R U . . .
H30B H 0.534407 1.040967 0.832586 0.151 Uiso 1 1 calc R U . . .
C26 C 0.5975(6) 0.8061(6) 0.98349(19) 0.1143(19) Uani 1 1 d . . . . .
H26A H 0.516608 0.837838 0.958676 0.172 Uiso 1 1 calc R U . . .
H26B H 0.577632 0.846418 1.016587 0.172 Uiso 1 1 calc R U . . .
H26C H 0.592546 0.714974 0.992348 0.172 Uiso 1 1 calc R U . . .
C25 C 0.8863(7) 0.7830(5) 0.99603(18) 0.1067(18) Uani 1 1 d . . . . .
H25A H 0.881180 0.691653 1.003657 0.160 Uiso 1 1 calc R U . . .
H25B H 0.865025 0.820793 1.029734 0.160 Uiso 1 1 calc R U . . .
H25C H 0.992494 0.803050 0.979608 0.160 Uiso 1 1 calc R U . . .
C39 C 0.4734(6) 0.3898(4) 0.6567(2) 0.0916(14) Uani 1 1 d . . . . .
H39A H 0.409517 0.421884 0.626615 0.137 Uiso 1 1 calc R U . . .
H39B H 0.405335 0.346622 0.685984 0.137 Uiso 1 1 calc R U . . .
H39C H 0.558683 0.330665 0.644441 0.137 Uiso 1 1 calc R U . . .
C43 C 0.3036(6) 0.5703(6) 0.92589(17) 0.1109(19) Uani 1 1 d . . . . .
H43A H 0.335793 0.488340 0.913769 0.166 Uiso 1 1 calc R U . . .
H43B H 0.221801 0.559805 0.956158 0.166 Uiso 1 1 calc R U . . .
H43C H 0.396145 0.606187 0.937493 0.166 Uiso 1 1 calc R U . . .
C44 C 1.360(2) 0.5065(19) 0.4904(14) 0.106(5) Uani 0.5 1 d D U P A -1
H44 H 1.257030 0.546364 0.486247 0.128 Uiso 0.5 1 calc R U P A -1
C50 C 1.425(3) 0.6809(17) 0.5349(11) 0.158(8) Uani 0.5 1 d D U P A -1
H50A H 1.389036 0.744814 0.506458 0.237 Uiso 0.5 1 calc R U P A -1
H50B H 1.516866 0.709748 0.550156 0.237 Uiso 0.5 1 calc R U P A -1
H50C H 1.338805 0.666651 0.563381 0.237 Uiso 0.5 1 calc R U P A -1
C49 C 1.4709(13) 0.5659(9) 0.5127(4) 0.092(3) Uani 0.5 1 d D U P A -1
C45 C 1.3978(13) 0.3846(11) 0.4732(5) 0.111(3) Uani 0.5 1 d D U P A -1
H45 H 1.319139 0.341891 0.459272 0.133 Uiso 0.5 1 calc R U P A -1
C47 C 1.6614(11) 0.3974(10) 0.4969(4) 0.091(3) Uani 0.5 1 d D U P A -1
H47 H 1.766165 0.360161 0.499927 0.109 Uiso 0.5 1 calc R U P A -1
C48 C 1.627(2) 0.5154(17) 0.5122(10) 0.082(4) Uani 0.5 1 d D U P A -1
H48 H 1.708402 0.561755 0.522237 0.098 Uiso 0.5 1 calc R U P A -1
C46 C 1.5499(17) 0.3303(17) 0.4773(11) 0.106(5) Uani 0.5 1 d D U P A -1
H46 H 1.577637 0.249067 0.466891 0.127 Uiso 0.5 1 calc R U P A -1

loop_
_atom_site_aniso_label
_atom_site_aniso_U_11
_atom_site_aniso_U_22
_atom_site_aniso_U_33
_atom_site_aniso_U_23
_atom_site_aniso_U_13
_atom_site_aniso_U_12
Ni1 0.0272(2) 0.0416(2) 0.0375(2) -0.01125(15) -0.00181(14) -0.00208(14)
O1 0.0447(12) 0.0405(12) 0.0396(11) -0.0086(9) -0.0053(9) 0.0002(9)
N3 0.0328(14) 0.0506(16) 0.0530(16) -0.0189(13) -0.0034(11) -0.0017(11)
N2 0.0348(14) 0.0512(16) 0.0373(13) -0.0137(11) -0.0010(10) -0.0040(11)
N1 0.0238(12) 0.0416(13) 0.0344(12) -0.0066(10) -0.0019(9) -0.0053(9)
O2 0.0678(15) 0.0402(13) 0.0488(13) -0.0107(10) -0.0039(11) -0.0101(11)
C1 0.0220(14) 0.0484(17) 0.0355(15) -0.0070(13) -0.0056(11) 0.0012(12)
C7 0.0230(14) 0.0412(17) 0.0437(16) -0.0080(13) -0.0024(11) 0.0004(11)
C6 0.0233(14) 0.0434(16) 0.0368(15) -0.0083(12) -0.0047(11) 0.0012(11)
C5 0.0328(16) 0.0486(18) 0.0433(17) -0.0139(14) -0.0053(12) 0.0076(13)
C8 0.0216(14) 0.0442(17) 0.0438(16) -0.0015(13) -0.0013(11) -0.0056(12)
N4 0.0205(12) 0.0539(16) 0.0521(15) -0.0060(12) -0.0018(10) -0.0014(10)
C14 0.0451(19) 0.066(2) 0.0447(19) -0.0193(16) 0.0025(14) -0.0104(16)
O3 0.102(2) 0.090(2) 0.0406(14) -0.0214(13) 0.0049(13) -0.0077(16)
C2 0.0301(16) 0.0517(19) 0.0425(16) -0.0017(14) -0.0041(12) 0.0028(13)
C15 0.0359(17) 0.062(2) 0.0510(19) -0.0252(16) 0.0042(14) -0.0090(15)
C9 0.0368(17) 0.0493(19) 0.0499(18) -0.0015(15) 0.0034(13) -0.0045(14)
C13 0.0292(16) 0.055(2) 0.0404(16) -0.0031(14) -0.0019(12) -0.0080(13)
C4 0.0376(17) 0.063(2) 0.0378(16) -0.0095(15) -0.0024(13) 0.0117(15)
C32 0.0236(15) 0.058(2) 0.0561(19) -0.0052(15) -0.0060(13) -0.0007(13)
C40 0.0266(16) 0.064(2) 0.0543(19) -0.0010(16) 0.0042(13) -0.0002(14)
C36 0.0245(15) 0.063(2) 0.0543(19) -0.0068(16) -0.0005(13) 0.0019(14)
C3 0.0358(17) 0.063(2) 0.0390(16) 0.0021(15) -0.0012(13) 0.0066(14)
C12 0.046(2) 0.075(3) 0.0425(18) -0.0047(17) -0.0032(14) -0.0087(17)
C28 0.0277(16) 0.066(2) 0.058(2) -0.0125(17) -0.0055(14) -0.0038(14)
C20 0.053(2) 0.0470(19) 0.0529(19) 0.0060(15) -0.0030(15) 0.0009(15)
C24 0.076(3) 0.079(3) 0.0413(19) -0.0174(18) -0.0002(17) 0.013(2)
C22 0.061(2) 0.048(2) 0.089(3) -0.0017(19) -0.008(2) -0.0115(17)
C10 0.049(2) 0.052(2) 0.061(2) 0.0091(17) -0.0030(16) 0.0005(15)
C19 0.053(2) 0.052(2) 0.064(2) -0.0176(18) -0.0096(17) 0.0037(16)
C27 0.151(5) 0.094(4) 0.062(3) -0.038(3) -0.002(3) 0.014(3)
C33 0.0374(19) 0.082(3) 0.057(2) 0.0043(19) -0.0062(15) -0.0058(17)
C11 0.055(2) 0.075(3) 0.048(2) 0.0107(18) -0.0066(16) -0.0031(18)
C38 0.047(2) 0.082(3) 0.076(3) -0.026(2) -0.0045(18) 0.0091(19)
C34 0.050(2) 0.073(3) 0.065(2) 0.0008(19) -0.0102(17) -0.0032(18)
C37 0.0346(18) 0.059(2) 0.079(2) -0.0111(18) -0.0013(16) -0.0025(15)
C18 0.069(3) 0.048(2) 0.088(3) -0.024(2) -0.008(2) 0.0036(18)
C41 0.046(2) 0.101(3) 0.060(2) 0.014(2) 0.0026(17) 0.005(2)
C17 0.068(3) 0.065(3) 0.094(3) -0.044(2) 0.007(2) -0.002(2)
C23 0.067(3) 0.053(2) 0.073(2) -0.0050(18) -0.0156(19) 0.0131(18)
C35 0.067(3) 0.104(3) 0.057(2) 0.007(2) -0.0085(19) -0.005(2)
C16 0.056(2) 0.072(3) 0.071(2) -0.040(2) 0.0093(18) -0.0074(19)
C42 0.062(3) 0.129(4) 0.062(3) 0.007(3) -0.002(2) 0.008(3)
C21 0.097(3) 0.065(3) 0.072(3) 0.015(2) 0.010(2) 0.002(2)
C31 0.080(4) 0.157(6) 0.300(10) -0.159(7) 0.008(5) -0.007(4)
C29 0.044(2) 0.076(3) 0.101(3) -0.035(2) -0.004(2) -0.0022(18)
C30 0.052(3) 0.127(5) 0.220(7) -0.108(5) -0.007(3) -0.001(3)
C26 0.106(4) 0.159(5) 0.078(3) -0.049(3) 0.037(3) -0.001(4)
C25 0.131(5) 0.134(5) 0.061(3) -0.037(3) -0.031(3) 0.025(4)
C39 0.083(3) 0.076(3) 0.121(4) -0.039(3) 0.002(3) -0.002(2)
C43 0.083(4) 0.181(6) 0.060(3) 0.018(3) -0.008(2) -0.007(3)
C44 0.055(7) 0.118(11) 0.127(15) 0.049(10) 0.001(8) 0.006(7)
C50 0.25(2) 0.087(10) 0.103(14) 0.035(7) 0.051(12) 0.028(9)
C49 0.095(6) 0.090(7) 0.074(6) 0.029(5) 0.018(5) 0.011(5)
C45 0.085(6) 0.124(8) 0.118(9) 0.024(7) -0.010(6) -0.032(6)
C47 0.067(6) 0.104(7) 0.089(7) 0.020(6) 0.008(5) 0.009(5)
C48 0.073(6) 0.103(10) 0.065(9) 0.022(9) -0.012(7) -0.015(7)
C46 0.101(8) 0.108(10) 0.100(12) 0.008(8) 0.017(7) -0.013(6)

loop_
_atom_type_symbol
_atom_type_description
_atom_type_scat_dispersion_real
_atom_type_scat_dispersion_imag
_atom_type_scat_source
C C 0.0033 0.0016 'International Tables Vol C Tables 4.2.6.8 and 6.1.1.4'
H H 0.0000 0.0000 'International Tables Vol C Tables 4.2.6.8 and 6.1.1.4'
N N 0.0061 0.0033 'International Tables Vol C Tables 4.2.6.8 and 6.1.1.4'
Ni Ni 0.3393 1.1124 'International Tables Vol C Tables 4.2.6.8 and 6.1.1.4'
O O 0.0106 0.0060 'International Tables Vol C Tables 4.2.6.8 and 6.1.1.4'

loop_
_geom_angle_atom_site_label_1
_geom_angle_atom_site_label_2
_geom_angle_atom_site_label_3
_geom_angle
_geom_angle_site_symmetry_1
_geom_angle_site_symmetry_3
_geom_angle_publ_flag
O1 Ni1 N3 92.88(11) . . ?
O1 Ni1 N2 176.13(10) . . ?
O1 Ni1 N1 97.38(9) . . ?
N2 Ni1 N3 83.93(12) . . ?
N2 Ni1 N1 85.85(11) . . ?
N1 Ni1 N3 169.71(11) . . ?
C1 O1 Ni1 125.75(18) . . ?
C15 N3 Ni1 112.9(2) . . ?
C19 N3 Ni1 128.3(2) . . ?
C19 N3 C15 118.8(3) . . ?
C14 N2 Ni1 118.6(2) . . ?
C14 N2 C13 126.0(3) . . ?
C13 N2 Ni1 115.19(19) . . ?
C7 N1 Ni1 124.90(19) . . ?
C7 N1 C8 120.6(2) . . ?
C8 N1 Ni1 112.62(18) . . ?
O1 C1 C6 122.9(2) . . ?
O1 C1 C2 118.5(3) . . ?
C6 C1 C2 118.6(3) . . ?
N1 C7 C6 117.0(2) . . ?
O2 C7 N1 123.8(3) . . ?
O2 C7 C6 119.2(2) . . ?
C1 C6 C7 125.1(2) . . ?
C5 C6 C1 120.1(3) . . ?
C5 C6 C7 114.8(3) . . ?
C6 C5 H5 118.9 . . ?
C4 C5 C6 122.2(3) . . ?
C4 C5 H5 118.9 . . ?
C9 C8 N1 127.6(3) . . ?
C9 C8 C13 118.4(3) . . ?
C13 C8 N1 113.9(3) . . ?
C32 N4 C28 109.9(2) . . ?
C40 N4 C32 107.4(2) . . ?
C40 N4 C36 110.7(2) . . ?
C40 N4 C28 110.1(2) . . ?
C36 N4 C32 110.8(2) . . ?
C36 N4 C28 107.9(2) . . ?
N2 C14 C15 110.1(3) . . ?
O3 C14 N2 128.6(3) . . ?
O3 C14 C15 121.3(3) . . ?
C1 C2 C20 120.9(3) . . ?
C3 C2 C1 117.6(3) . . ?
C3 C2 C20 121.5(3) . . ?
N3 C15 C14 114.4(3) . . ?
N3 C15 C16 121.8(3) . . ?
C16 C15 C14 123.8(3) . . ?
C8 C9 H9 120.0 . . ?
C8 C9 C10 119.9(3) . . ?
C10 C9 H9 120.0 . . ?
N2 C13 C8 112.2(3) . . ?
C12 C13 N2 127.1(3) . . ?
C12 C13 C8 120.6(3) . . ?
C5 C4 C3 116.9(3) . . ?
C5 C4 C24 122.7(3) . . ?
C3 C4 C24 120.4(3) . . ?
N4 C32 H32A 108.5 . . ?
N4 C32 H32B 108.5 . . ?
H32A C32 H32B 107.5 . . ?
C33 C32 N4 114.9(2) . . ?
C33 C32 H32A 108.5 . . ?
C33 C32 H32B 108.5 . . ?
N4 C40 H40A 108.6 . . ?
N4 C40 H40B 108.6 . . ?
N4 C40 C41 114.8(3) . . ?
H40A C40 H40B 107.6 . . ?
C41 C40 H40A 108.6 . . ?
C41 C40 H40B 108.6 . . ?
N4 C36 H36A 108.4 . . ?
N4 C36 H36B 108.4 . . ?
H36A C36 H36B 107.5 . . ?
C37 C36 N4 115.3(2) . . ?
C37 C36 H36A 108.4 . . ?
C37 C36 H36B 108.4 . . ?
C2 C3 C4 124.4(3) . . ?
C2 C3 H3 117.8 . . ?
C4 C3 H3 117.8 . . ?
C13 C12 H12 120.1 . . ?
C11 C12 C13 119.7(3) . . ?
C11 C12 H12 120.1 . . ?
N4 C28 H28A 108.5 . . ?
N4 C28 H28B 108.5 . . ?
H28A C28 H28B 107.5 . . ?
C29 C28 N4 115.1(3) . . ?
C29 C28 H28A 108.5 . . ?
C29 C28 H28B 108.5 . . ?
C2 C20 C23 109.4(3) . . ?
C22 C20 C2 110.4(3) . . ?
C22 C20 C23 110.7(3) . . ?
C22 C20 C21 107.3(3) . . ?
C21 C20 C2 112.1(3) . . ?
C21 C20 C23 106.9(3) . . ?
C27 C24 C4 112.7(3) . . ?
C27 C24 C25 107.6(4) . . ?
C26 C24 C4 110.0(3) . . ?
C26 C24 C27 108.5(4) . . ?
C26 C24 C25 108.7(4) . . ?
C25 C24 C4 109.3(3) . . ?
C20 C22 H22A 109.5 . . ?
C20 C22 H22B 109.5 . . ?
C20 C22 H22C 109.5 . . ?
H22A C22 H22B 109.5 . . ?
H22A C22 H22C 109.5 . . ?
H22B C22 H22C 109.5 . . ?
C9 C10 H10 119.4 . . ?
C11 C10 C9 121.1(3) . . ?
C11 C10 H10 119.4 . . ?
N3 C19 H19 119.0 . . ?
N3 C19 C18 122.1(3) . . ?
C18 C19 H19 119.0 . . ?
C24 C27 H27A 109.5 . . ?
C24 C27 H27B 109.5 . . ?
C24 C27 H27C 109.5 . . ?
H27A C27 H27B 109.5 . . ?
H27A C27 H27C 109.5 . . ?
H27B C27 H27C 109.5 . . ?
C32 C33 H33A 109.3 . . ?
C32 C33 H33B 109.3 . . ?
H33A C33 H33B 108.0 . . ?
C34 C33 C32 111.6(3) . . ?
C34 C33 H33A 109.3 . . ?
C34 C33 H33B 109.3 . . ?
C12 C11 H11 119.9 . . ?
C10 C11 C12 120.1(3) . . ?
C10 C11 H11 119.9 . . ?
H38A C38 H38B 107.8 . . ?
C37 C38 H38A 109.0 . . ?
C37 C38 H38B 109.0 . . ?
C37 C38 C39 112.8(3) . . ?
C39 C38 H38A 109.0 . . ?
C39 C38 H38B 109.0 . . ?
C33 C34 H34A 109.2 . . ?
C33 C34 H34B 109.2 . . ?
C33 C34 C35 111.8(3) . . ?
H34A C34 H34B 107.9 . . ?
C35 C34 H34A 109.2 . . ?
C35 C34 H34B 109.2 . . ?
C36 C37 H37A 109.3 . . ?
C36 C37 H37B 109.3 . . ?
C38 C37 C36 111.6(3) . . ?
C38 C37 H37A 109.3 . . ?
C38 C37 H37B 109.3 . . ?
H37A C37 H37B 108.0 . . ?
C19 C18 H18 120.7 . . ?
C17 C18 C19 118.6(4) . . ?
C17 C18 H18 120.7 . . ?
C40 C41 H41A 109.0 . . ?
C40 C41 H41B 109.0 . . ?
H41A C41 H41B 107.8 . . ?
C42 C41 C40 113.0(3) . . ?
C42 C41 H41A 109.0 . . ?
C42 C41 H41B 109.0 . . ?
C18 C17 H17 119.9 . . ?
C16 C17 C18 120.2(4) . . ?
C16 C17 H17 119.9 . . ?
C20 C23 H23A 109.5 . . ?
C20 C23 H23B 109.5 . . ?
C20 C23 H23C 109.5 . . ?
H23A C23 H23B 109.5 . . ?
H23A C23 H23C 109.5 . . ?
H23B C23 H23C 109.5 . . ?
C34 C35 H35A 109.5 . . ?
C34 C35 H35B 109.5 . . ?
C34 C35 H35C 109.5 . . ?
H35A C35 H35B 109.5 . . ?
H35A C35 H35C 109.5 . . ?
H35B C35 H35C 109.5 . . ?
C15 C16 H16 120.7 . . ?
C17 C16 C15 118.6(4) . . ?
C17 C16 H16 120.7 . . ?
C41 C42 H42A 108.6 . . ?
C41 C42 H42B 108.6 . . ?
C41 C42 C43 114.6(4) . . ?
H42A C42 H42B 107.6 . . ?
C43 C42 H42A 108.6 . . ?
C43 C42 H42B 108.6 . . ?
C20 C21 H21A 109.5 . . ?
C20 C21 H21B 109.5 . . ?
C20 C21 H21C 109.5 . . ?
H21A C21 H21B 109.5 . . ?
H21A C21 H21C 109.5 . . ?
H21B C21 H21C 109.5 . . ?
H31A C31 H31B 109.5 . . ?
H31A C31 H31C 109.5 . . ?
H31B C31 H31C 109.5 . . ?
C30 C31 H31A 109.5 . . ?
C30 C31 H31B 109.5 . . ?
C30 C31 H31C 109.5 . . ?
C28 C29 H29A 108.7 . . ?
C28 C29 H29B 108.7 . . ?
H29A C29 H29B 107.6 . . ?
C30 C29 C28 114.1(3) . . ?
C30 C29 H29A 108.7 . . ?
C30 C29 H29B 108.7 . . ?
C31 C30 H30A 108.9 . . ?
C31 C30 H30B 108.9 . . ?
C29 C30 C31 113.5(4) . . ?
C29 C30 H30A 108.9 . . ?
C29 C30 H30B 108.9 . . ?
H30A C30 H30B 107.7 . . ?
C24 C26 H26A 109.5 . . ?
C24 C26 H26B 109.5 . . ?
C24 C26 H26C 109.5 . . ?
H26A C26 H26B 109.5 . . ?
H26A C26 H26C 109.5 . . ?
H26B C26 H26C 109.5 . . ?
C24 C25 H25A 109.5 . . ?
C24 C25 H25B 109.5 . . ?
C24 C25 H25C 109.5 . . ?
H25A C25 H25B 109.5 . . ?
H25A C25 H25C 109.5 . . ?
H25B C25 H25C 109.5 . . ?
C38 C39 H39A 109.5 . . ?
C38 C39 H39B 109.5 . . ?
C38 C39 H39C 109.5 . . ?
H39A C39 H39B 109.5 . . ?
H39A C39 H39C 109.5 . . ?
H39B C39 H39C 109.5 . . ?
C42 C43 H43A 109.5 . . ?
C42 C43 H43B 109.5 . . ?
C42 C43 H43C 109.5 . . ?
H43A C43 H43B 109.5 . . ?
H43A C43 H43C 109.5 . . ?
H43B C43 H43C 109.5 . . ?
C49 C44 H44 119.7 . . ?
C49 C44 C45 120.6(12) . . ?
C45 C44 H44 119.7 . . ?
H50A C50 H50B 109.5 . . ?
H50A C50 H50C 109.5 . . ?
H50B C50 H50C 109.5 . . ?
C49 C50 H50A 109.5 . . ?
C49 C50 H50B 109.5 . . ?
C49 C50 H50C 109.5 . . ?
C44 C49 C50 119.6(12) . . ?
C44 C49 C48 119.4(10) . . ?
C48 C49 C50 121.0(12) . . ?
C44 C45 H45 120.5 . . ?
C46 C45 C44 119.0(11) . . ?
C46 C45 H45 120.5 . . ?
C48 C47 H47 118.6 . . ?
C48 C47 C46 122.8(11) . . ?
C46 C47 H47 118.6 . . ?
C49 C48 H48 120.5 . . ?
C47 C48 C49 119.1(11) . . ?
C47 C48 H48 120.5 . . ?
C45 C46 C47 118.3(11) . . ?
C45 C46 H46 120.8 . . ?
C47 C46 H46 120.8 . . ?

loop_
_geom_bond_atom_site_label_1
_geom_bond_atom_site_label_2
_geom_bond_distance
_geom_bond_site_symmetry_2
_geom_bond_publ_flag
Ni1 O1 1.827(2) . ?
Ni1 N3 1.914(3) . ?
Ni1 N2 1.838(2) . ?
Ni1 N1 1.856(2) . ?
O1 C1 1.328(3) . ?
N3 C15 1.358(4) . ?
N3 C19 1.335(4) . ?
N2 C14 1.344(4) . ?
N2 C13 1.394(4) . ?
N1 C7 1.354(3) . ?
N1 C8 1.420(4) . ?
O2 C7 1.240(3) . ?
C1 C6 1.407(4) . ?
C1 C2 1.434(4) . ?
C7 C6 1.499(4) . ?
C6 C5 1.403(4) . ?
C5 H5 0.9500 . ?
C5 C4 1.373(4) . ?
C8 C9 1.388(4) . ?
C8 C13 1.414(4) . ?
N4 C32 1.520(4) . ?
N4 C40 1.520(4) . ?
N4 C36 1.520(4) . ?
N4 C28 1.523(4) . ?
C14 O3 1.237(4) . ?
C14 C15 1.486(5) . ?
C2 C3 1.387(4) . ?
C2 C20 1.538(4) . ?
C15 C16 1.379(4) . ?
C9 H9 0.9500 . ?
C9 C10 1.390(4) . ?
C13 C12 1.387(4) . ?
C4 C3 1.394(5) . ?
C4 C24 1.539(4) . ?
C32 H32A 0.9900 . ?
C32 H32B 0.9900 . ?
C32 C33 1.517(4) . ?
C40 H40A 0.9900 . ?
C40 H40B 0.9900 . ?
C40 C41 1.522(5) . ?
C36 H36A 0.9900 . ?
C36 H36B 0.9900 . ?
C36 C37 1.512(5) . ?
C3 H3 0.9500 . ?
C12 H12 0.9500 . ?
C12 C11 1.377(5) . ?
C28 H28A 0.9900 . ?
C28 H28B 0.9900 . ?
C28 C29 1.509(5) . ?
C20 C22 1.529(5) . ?
C20 C23 1.543(5) . ?
C20 C21 1.534(5) . ?
C24 C27 1.517(6) . ?
C24 C26 1.514(6) . ?
C24 C25 1.537(6) . ?
C22 H22A 0.9800 . ?
C22 H22B 0.9800 . ?
C22 H22C 0.9800 . ?
C10 H10 0.9500 . ?
C10 C11 1.371(5) . ?
C19 H19 0.9500 . ?
C19 C18 1.381(5) . ?
C27 H27A 0.9800 . ?
C27 H27B 0.9800 . ?
C27 H27C 0.9800 . ?
C33 H33A 0.9900 . ?
C33 H33B 0.9900 . ?
C33 C34 1.505(5) . ?
C11 H11 0.9500 . ?
C38 H38A 0.9900 . ?
C38 H38B 0.9900 . ?
C38 C37 1.510(5) . ?
C38 C39 1.524(5) . ?
C34 H34A 0.9900 . ?
C34 H34B 0.9900 . ?
C34 C35 1.508(5) . ?
C37 H37A 0.9900 . ?
C37 H37B 0.9900 . ?
C18 H18 0.9500 . ?
C18 C17 1.376(6) . ?
C41 H41A 0.9900 . ?
C41 H41B 0.9900 . ?
C41 C42 1.461(5) . ?
C17 H17 0.9500 . ?
C17 C16 1.369(6) . ?
C23 H23A 0.9800 . ?
C23 H23B 0.9800 . ?
C23 H23C 0.9800 . ?
C35 H35A 0.9800 . ?
C35 H35B 0.9800 . ?
C35 H35C 0.9800 . ?
C16 H16 0.9500 . ?
C42 H42A 0.9900 . ?
C42 H42B 0.9900 . ?
C42 C43 1.496(6) . ?
C21 H21A 0.9800 . ?
C21 H21B 0.9800 . ?
C21 H21C 0.9800 . ?
C31 H31A 0.9800 . ?
C31 H31B 0.9800 . ?
C31 H31C 0.9800 . ?
C31 C30 1.490(6) . ?
C29 H29A 0.9900 . ?
C29 H29B 0.9900 . ?
C29 C30 1.470(6) . ?
C30 H30A 0.9900 . ?
C30 H30B 0.9900 . ?
C26 H26A 0.9800 . ?
C26 H26B 0.9800 . ?
C26 H26C 0.9800 . ?
C25 H25A 0.9800 . ?
C25 H25B 0.9800 . ?
C25 H25C 0.9800 . ?
C39 H39A 0.9800 . ?
C39 H39B 0.9800 . ?
C39 H39C 0.9800 . ?
C43 H43A 0.9800 . ?
C43 H43B 0.9800 . ?
C43 H43C 0.9800 . ?
C44 H44 0.9500 . ?
C44 C49 1.367(14) . ?
C44 C45 1.437(13) . ?
C50 H50A 0.9800 . ?
C50 H50B 0.9800 . ?
C50 H50C 0.9800 . ?
C50 C49 1.434(13) . ?
C49 C48 1.387(14) . ?
C45 H45 0.9500 . ?
C45 C46 1.379(14) . ?
C47 H47 0.9500 . ?
C47 C48 1.376(13) . ?
C47 C46 1.387(14) . ?
C48 H48 0.9500 . ?
C46 H46 0.9500 . ?

loop_
_geom_torsion_atom_site_label_1
_geom_torsion_atom_site_label_2
_geom_torsion_atom_site_label_3
_geom_torsion_atom_site_label_4
_geom_torsion
_geom_torsion_site_symmetry_1
_geom_torsion_site_symmetry_2
_geom_torsion_site_symmetry_3
_geom_torsion_site_symmetry_4
_geom_torsion_publ_flag
Ni1 O1 C1 C6 -16.0(4) . . . . ?
Ni1 O1 C1 C2 166.52(19) . . . . ?
Ni1 N3 C15 C14 0.4(3) . . . . ?
Ni1 N3 C15 C16 -177.6(3) . . . . ?
Ni1 N3 C19 C18 177.2(3) . . . . ?
Ni1 N2 C14 O3 177.1(3) . . . . ?
Ni1 N2 C14 C15 -2.1(3) . . . . ?
Ni1 N2 C13 C8 4.6(3) . . . . ?
Ni1 N2 C13 C12 -174.9(2) . . . . ?
Ni1 N1 C7 O2 152.2(2) . . . . ?
Ni1 N1 C7 C6 -31.2(3) . . . . ?
Ni1 N1 C8 C9 172.4(2) . . . . ?
Ni1 N1 C8 C13 -2.2(3) . . . . ?
O1 Ni1 N1 C7 21.3(2) . . . . ?
O1 Ni1 N1 C8 -174.12(17) . . . . ?
O1 C1 C6 C7 7.6(4) . . . . ?
O1 C1 C6 C5 -173.6(2) . . . . ?
O1 C1 C2 C3 175.1(2) . . . . ?
O1 C1 C2 C20 -3.0(4) . . . . ?
N3 Ni1 O1 C1 -177.8(2) . . . . ?
N3 Ni1 N2 C14 1.9(2) . . . . ?
N3 Ni1 N2 C13 176.5(2) . . . . ?
N3 Ni1 N1 C7 -154.0(5) . . . . ?
N3 Ni1 N1 C8 10.6(6) . . . . ?
N3 C15 C16 C17 -0.4(5) . . . . ?
N3 C19 C18 C17 0.3(6) . . . . ?
N2 Ni1 N1 C7 -160.8(2) . . . . ?
N2 Ni1 N1 C8 3.75(17) . . . . ?
N2 C14 C15 N3 1.0(4) . . . . ?
N2 C14 C15 C16 179.0(3) . . . . ?
N2 C13 C12 C11 176.8(3) . . . . ?
N1 Ni1 O1 C1 3.1(2) . . . . ?
N1 Ni1 N2 C14 -179.3(2) . . . . ?
N1 Ni1 N2 C13 -4.7(2) . . . . ?
N1 C7 C6 C1 16.7(4) . . . . ?
N1 C7 C6 C5 -162.1(2) . . . . ?
N1 C8 C9 C10 -175.4(3) . . . . ?
N1 C8 C13 N2 -1.5(3) . . . . ?
N1 C8 C13 C12 178.1(2) . . . . ?
O2 C7 C6 C1 -166.6(3) . . . . ?
O2 C7 C6 C5 14.6(4) . . . . ?
C1 C6 C5 C4 -2.6(4) . . . . ?
C1 C2 C3 C4 -0.3(4) . . . . ?
C1 C2 C20 C22 -56.5(4) . . . . ?
C1 C2 C20 C23 65.6(4) . . . . ?
C1 C2 C20 C21 -176.1(3) . . . . ?
C7 N1 C8 C9 -22.3(4) . . . . ?
C7 N1 C8 C13 163.1(2) . . . . ?
C7 C6 C5 C4 176.3(3) . . . . ?
C6 C1 C2 C3 -2.5(4) . . . . ?
C6 C1 C2 C20 179.4(3) . . . . ?
C6 C5 C4 C3 -0.2(4) . . . . ?
C6 C5 C4 C24 178.7(3) . . . . ?
C5 C4 C3 C2 1.7(5) . . . . ?
C5 C4 C24 C27 0.8(5) . . . . ?
C5 C4 C24 C26 122.0(4) . . . . ?
C5 C4 C24 C25 -118.7(4) . . . . ?
C8 N1 C7 O2 -11.2(4) . . . . ?
C8 N1 C7 C6 165.4(2) . . . . ?
C8 C9 C10 C11 -1.2(5) . . . . ?
C8 C13 C12 C11 -2.6(5) . . . . ?
N4 C32 C33 C34 174.0(3) . . . . ?
N4 C40 C41 C42 158.8(4) . . . . ?
N4 C36 C37 C38 178.4(3) . . . . ?
N4 C28 C29 C30 174.3(4) . . . . ?
C14 N2 C13 C8 178.7(3) . . . . ?
C14 N2 C13 C12 -0.8(5) . . . . ?
C14 C15 C16 C17 -178.1(3) . . . . ?
O3 C14 C15 N3 -178.2(3) . . . . ?
O3 C14 C15 C16 -0.3(5) . . . . ?
C2 C1 C6 C7 -174.9(2) . . . . ?
C2 C1 C6 C5 3.9(4) . . . . ?
C15 N3 C19 C18 0.1(5) . . . . ?
C9 C8 C13 N2 -176.5(2) . . . . ?
C9 C8 C13 C12 3.0(4) . . . . ?
C9 C10 C11 C12 1.6(5) . . . . ?
C13 N2 C14 O3 3.1(5) . . . . ?
C13 N2 C14 C15 -176.0(3) . . . . ?
C13 C8 C9 C10 -1.1(4) . . . . ?
C13 C12 C11 C10 0.3(5) . . . . ?
C32 N4 C40 C41 175.7(3) . . . . ?
C32 N4 C36 C37 -61.2(3) . . . . ?
C32 N4 C28 C29 58.4(4) . . . . ?
C32 C33 C34 C35 170.0(3) . . . . ?
C40 N4 C32 C33 174.1(3) . . . . ?
C40 N4 C36 C37 57.8(3) . . . . ?
C40 N4 C28 C29 -59.7(4) . . . . ?
C40 C41 C42 C43 173.4(4) . . . . ?
C36 N4 C32 C33 -64.9(3) . . . . ?
C36 N4 C40 C41 54.6(4) . . . . ?
C36 N4 C28 C29 179.4(3) . . . . ?
C3 C2 C20 C22 125.5(3) . . . . ?
C3 C2 C20 C23 -112.4(3) . . . . ?
C3 C2 C20 C21 5.9(4) . . . . ?
C3 C4 C24 C27 179.7(3) . . . . ?
C3 C4 C24 C26 -59.1(5) . . . . ?
C3 C4 C24 C25 60.1(5) . . . . ?
C28 N4 C32 C33 54.3(3) . . . . ?
C28 N4 C40 C41 -64.6(4) . . . . ?
C28 N4 C36 C37 178.4(3) . . . . ?
C28 C29 C30 C31 -175.5(6) . . . . ?
C20 C2 C3 C4 177.8(3) . . . . ?
C24 C4 C3 C2 -177.3(3) . . . . ?
C19 N3 C15 C14 177.9(3) . . . . ?
C19 N3 C15 C16 -0.1(4) . . . . ?
C19 C18 C17 C16 -0.8(6) . . . . ?
C18 C17 C16 C15 0.8(6) . . . . ?
C39 C38 C37 C36 179.3(3) . . . . ?
C44 C49 C48 C47 -10(4) . . . . ?
C44 C45 C46 C47 -1(3) . . . . ?
C50 C49 C48 C47 172(2) . . . . ?
C49 C44 C45 C46 -3(4) . . . . ?
C45 C44 C49 C50 -173(2) . . . . ?
C45 C44 C49 C48 8(5) . . . . ?
C48 C47 C46 C45 0(3) . . . . ?
C46 C47 C48 C49 6(3) . . . . ?
